data_4117051
loop_
_publ_author_name
'F. Albert Cotton'
'Lee M. Daniels'
'Glenn T. Jordan'
'Carlos A. Murillo'

_publ_section_title
;
 Symmetrical and Unsymmetrical Compounds Having a Linear Co36+ Chain
 Ligated by a Spiral Set of Dipyridyl Anions
;
_journal_name_full 'Journal of the American Chemical Society'
_journal_page_first 10377
_journal_page_last 10381
_journal_paper_doi 10.1021/ja971997h
_journal_volume 119
_journal_year 1997
_chemical_compound_source synthesis
_chemical_formula_moiety 'C40 H32 Cl2 Co3 N12, 2(C H2 Cl2)'
_chemical_formula_sum 'C42 H36 Cl6 Co3 N12'
_chemical_formula_weight 1098.3
_space_group_IT_number 34
_symmetry_cell_setting orthorhombic
_symmetry_space_group_name_Hall 'P 2 -2n'
_symmetry_space_group_name_H-M 'P n n 2'
_atom_sites_solution_hydrogens geom
_atom_sites_solution_primary direct
_atom_sites_solution_secondary difmap
_audit_creation_method SHELXL
_cell_angle_alpha 90.00
_cell_angle_beta 90.00
_cell_angle_gamma 90.00
_cell_formula_units_Z 2
_cell_length_a 12.8145(9)
_cell_length_b 13.955(1)
_cell_length_c 11.1660(9)
_cell_measurement_reflns_used 25
_cell_measurement_temperature 168(2)
_cell_measurement_theta_max 20
_cell_measurement_theta_min 15
_cell_volume 1996.8(3)
_computing_cell_refinement 'CAD4 V5'
_computing_data_collection 'CAD4 V5'
_computing_data_reduction XCAD4
_computing_molecular_graphics 'SHELXTL V5 (Siemens, 1993)'
_computing_structure_refinement 'SHELXL-93 (Sheldrick, 1993)'
_computing_structure_solution 'SHELXS-86 (Sheldrick, 1990)'
_diffrn_ambient_temperature 168(2)
_diffrn_measurement_device 'Nonius CAD-4'
_diffrn_measurement_method 'omega - 2theta'
_diffrn_radiation_monochromator graphite
_diffrn_radiation_source 'normal-focus sealed tube'
_diffrn_radiation_type MoK\a
_diffrn_radiation_wavelength 0.71073
_diffrn_reflns_av_R_equivalents 0.0086
_diffrn_reflns_av_sigmaI/netI 0.0360
_diffrn_reflns_limit_h_max 13
_diffrn_reflns_limit_h_min -4
_diffrn_reflns_limit_k_max 14
_diffrn_reflns_limit_k_min -5
_diffrn_reflns_limit_l_max 11
_diffrn_reflns_limit_l_min -3
_diffrn_reflns_number 1473
_diffrn_reflns_theta_max 22.43
_diffrn_reflns_theta_min 2.16
_diffrn_standards_decay_% 0
_diffrn_standards_interval_time 60
_diffrn_standards_number 3
_exptl_absorpt_coefficient_mu 1.687
_exptl_absorpt_correction_T_max 0.733
_exptl_absorpt_correction_T_min 0.628
_exptl_absorpt_correction_type 'empirical via psi scan'
_exptl_crystal_colour 'dark green'
_exptl_crystal_density_diffrn 1.827
_exptl_crystal_description block
_exptl_crystal_F_000 1110.
_exptl_crystal_size_max 0.30
_exptl_crystal_size_mid 0.25
_exptl_crystal_size_min 0.20
_refine_diff_density_max 0.476
_refine_diff_density_min -0.374
_refine_diff_density_rms 0.073
_refine_ls_abs_structure_details 'Flack H D (1983), Acta Cryst. A39, 876-881'
_refine_ls_abs_structure_Flack 0.10(6)
_refine_ls_extinction_coef 0.0023(3)
_refine_ls_extinction_expression Fc^*^=kFc[1+0.001xFc^2^\l^3^/sin(2\q)]^-1/4^
_refine_ls_extinction_method SHELXL
_refine_ls_goodness_of_fit_all 1.035
_refine_ls_goodness_of_fit_obs 1.046
_refine_ls_hydrogen_treatment noref
_refine_ls_matrix_type full
_refine_ls_number_parameters 287
_refine_ls_number_reflns 1449
_refine_ls_number_restraints 1
_refine_ls_restrained_S_all 1.035
_refine_ls_restrained_S_obs 1.046
_refine_ls_R_factor_all 0.0468
_refine_ls_R_factor_obs 0.0325
_refine_ls_shift/esd_max 0.000
_refine_ls_shift/esd_mean 0.000
_refine_ls_structure_factor_coef Fsqd
_refine_ls_weighting_details 'w=1/[\s^2^(Fo^2^)+(0.0360P)^2^+5.9105P] where P=(Fo^2^+2Fc^2^)/3'
_refine_ls_weighting_scheme calc
_refine_ls_wR_factor_all 0.0836
_refine_ls_wR_factor_obs 0.0775
_reflns_number_observed 1265
_reflns_number_total 1449
_reflns_observed_criterion >2sigma(I)
_cod_data_source_file ja971997h_1.cif
_cod_data_source_block cmpd_1
_cod_depositor_comments
;
The following automatic conversions were performed:

'_refine_ls_weighting_scheme' value 'calc
w=1/[\s^2^(Fo^2^)+(0.0360P)^2^+5.9105P] where P=(Fo^2^+2Fc^2^)/3' was
changed to 'calc'. New tag '_refine_ls_weighting_details' was
created. The value of the new tag was set to
'w=1/[\s^2^(Fo^2^)+(0.0360P)^2^+5.9105P] where P=(Fo^2^+2Fc^2^)/3'.

Automatic conversion script
Id: cif_fix_values 3143 2015-03-26 13:38:13Z robertas 
;
_cod_database_code 4117051

loop_
_symmetry_equiv_pos_as_xyz
'x, y, z'
'-x, -y, z'
'x+1/2, -y+1/2, z+1/2'
'-x+1/2, y+1/2, z+1/2'

loop_
_atom_site_aniso_label
_atom_site_aniso_U_11
_atom_site_aniso_U_22
_atom_site_aniso_U_33
_atom_site_aniso_U_23
_atom_site_aniso_U_13
_atom_site_aniso_U_12
Co1 0.0156(5) 0.0199(5) 0.0239(6) -0.0044(8) 0.0002(7) 0.0008(4)
Co2 0.0151(7) 0.0178(7) 0.0225(8) 0.000 0.000 -0.0007(6)
Cl1 0.0163(9) 0.0226(9) 0.0279(10) -0.0021(15) -0.0017(14) 0.0046(7)
N1 0.015(4) 0.023(4) 0.028(4) 0.004(4) -0.002(4) 0.000(3)
N2 0.020(4) 0.024(4) 0.028(4) -0.003(3) -0.001(3) 0.003(3)
N3 0.012(4) 0.028(4) 0.022(4) -0.003(3) 0.000(3) 0.001(3)
N4 0.015(4) 0.021(4) 0.026(4) -0.003(3) 0.005(3) -0.004(3)
N5 0.017(4) 0.019(5) 0.029(5) 0.004(4) -0.002(4) -0.008(4)
N6 0.015(4) 0.021(5) 0.023(5) 0.000(4) -0.002(4) 0.002(4)
C1 0.018(5) 0.022(5) 0.024(5) -0.008(4) -0.006(4) 0.004(4)
C2 0.027(5) 0.035(6) 0.028(5) 0.005(5) 0.004(5) -0.001(4)
C3 0.034(6) 0.044(6) 0.026(5) 0.015(5) -0.001(5) -0.003(5)
C4 0.027(5) 0.055(7) 0.022(5) 0.015(5) -0.004(4) 0.006(5)
C5 0.017(5) 0.032(5) 0.042(6) -0.004(5) -0.008(5) 0.004(4)
C6 0.017(5) 0.030(5) 0.025(5) -0.004(5) 0.005(4) 0.002(4)
C7 0.025(5) 0.038(6) 0.038(6) -0.015(5) -0.003(5) -0.005(4)
C8 0.030(6) 0.025(6) 0.082(9) -0.024(6) -0.013(6) 0.002(5)
C9 0.040(6) 0.025(6) 0.089(9) -0.022(6) -0.021(7) 0.002(5)
C10 0.028(5) 0.024(5) 0.071(8) -0.013(5) -0.007(5) 0.012(4)
C11 0.020(5) 0.040(5) 0.024(5) -0.007(4) 0.006(4) 0.004(4)
C12 0.014(5) 0.034(6) 0.037(6) -0.009(5) -0.003(4) -0.006(4)
C13 0.032(6) 0.042(6) 0.041(6) -0.015(5) 0.000(5) -0.014(5)
C14 0.022(5) 0.026(5) 0.044(6) -0.014(5) 0.003(5) -0.003(4)
C15 0.015(5) 0.023(5) 0.021(5) 0.000(4) 0.000(4) 0.002(4)
C16 0.035(6) 0.028(5) 0.032(6) -0.008(5) 0.002(5) -0.001(5)
C17 0.042(6) 0.037(6) 0.032(6) -0.010(5) 0.014(5) -0.006(5)
C18 0.044(6) 0.051(6) 0.022(5) 0.004(5) 0.010(5) -0.008(5)
C19 0.027(5) 0.038(5) 0.023(5) 0.004(5) -0.003(4) -0.001(4)
C20 0.022(5) 0.016(5) 0.029(6) -0.003(4) -0.002(4) -0.009(4)
C21 0.026(16) 0.029(23) 0.046(15) 0.002(12) 0.013(12) 0.000(19)
Cl2 0.066(7) 0.065(8) 0.099(9) -0.038(7) 0.002(6) 0.013(5)
Cl3 0.046(4) 0.067(4) 0.065(4) -0.009(4) 0.018(4) -0.003(3)

loop_
_atom_site_label
_atom_site_type_symbol
_atom_site_fract_x
_atom_site_fract_y
_atom_site_fract_z
_atom_site_U_iso_or_equiv
_atom_site_thermal_displace_type
_atom_site_occupancy
_atom_site_calc_flag
_atom_site_refinement_flags
Co1 Co 0.15461(7) 0.91392(7) 0.32368(14) 0.0198(3) Uani 1 d .
Co2 Co 0.0000 1.0000 0.3183(2) 0.0185(4) Uani 1 d S
Cl1 Cl 0.32038(12) 0.81674(12) 0.3262(3) 0.0223(4) Uani 1 d .
N1 N 0.1118(5) 0.8773(5) 0.4883(7) 0.022(2) Uani 1 d .
N2 N 0.0697(5) 0.8072(5) 0.2581(7) 0.024(2) Uani 1 d .
N3 N 0.2216(5) 1.0307(5) 0.3864(6) 0.021(2) Uani 1 d .
N4 N 0.1750(5) 0.9665(5) 0.1566(6) 0.021(2) Uani 1 d .
N5 N 0.0532(6) 1.0830(6) 0.1977(8) 0.022(2) Uani 1 d .
N6 N 0.0568(6) 1.0821(5) 0.4376(7) 0.020(2) Uani 1 d .
C1 C 0.0108(6) 0.8812(6) 0.5210(8) 0.022(2) Uani 1 d .
C2 C -0.0194(7) 0.8555(6) 0.6396(8) 0.030(2) Uani 1 d .
H2 H -0.0906(7) 0.8580(6) 0.6634(8) 0.036 Uiso 1 calc R
C3 C 0.0557(7) 0.8274(7) 0.7179(9) 0.035(2) Uani 1 d .
H3 H 0.0373(7) 0.8092(7) 0.7971(9) 0.042 Uiso 1 calc R
C4 C 0.1596(7) 0.8251(7) 0.6823(8) 0.035(2) Uani 1 d .
H4 H 0.2122(7) 0.8043(7) 0.7362(8) 0.042 Uiso 1 calc R
C5 C 0.1846(7) 0.8526(6) 0.5705(9) 0.030(2) Uani 1 d .
H5 H 0.2562(7) 0.8549(6) 0.5484(9) 0.036 Uiso 1 calc R
C6 C -0.0199(7) 0.8249(6) 0.1966(8) 0.024(2) Uani 1 d .
C7 C -0.0749(7) 0.7475(7) 0.1456(9) 0.034(2) Uani 1 d .
H7 H -0.1347(7) 0.7594(7) 0.0976(9) 0.041 Uiso 1 calc R
C8 C -0.0429(7) 0.6561(7) 0.1644(11) 0.046(3) Uani 1 d .
H8 H -0.0811(7) 0.6042(7) 0.1311(11) 0.055 Uiso 1 calc R
C9 C 0.0462(8) 0.6383(7) 0.2326(11) 0.051(3) Uani 1 d .
H9 H 0.0697(8) 0.5748(7) 0.2469(11) 0.061 Uiso 1 calc R
C10 C 0.0982(7) 0.7154(6) 0.2781(9) 0.041(3) Uani 1 d .
H10 H 0.1578(7) 0.7039(6) 0.3266(9) 0.049 Uiso 1 calc R
C11 C 0.3251(6) 1.0453(7) 0.3747(8) 0.028(2) Uani 1 d .
H11 H 0.3654(6) 0.9978(7) 0.3350(8) 0.034 Uiso 1 calc R
C12 C 0.3750(6) 1.1248(6) 0.4170(8) 0.029(2) Uani 1 d .
H12 H 0.4483(6) 1.1320(6) 0.4084(8) 0.034 Uiso 1 calc R
C13 C 0.3156(7) 1.1945(7) 0.4726(9) 0.038(2) Uani 1 d .
H13 H 0.3484(7) 1.2499(7) 0.5048(9) 0.046 Uiso 1 calc R
C14 C 0.2090(7) 1.1839(6) 0.4814(9) 0.031(2) Uani 1 d .
H14 H 0.1678(7) 1.2333(6) 0.5159(9) 0.037 Uiso 1 calc R
C15 C 0.1610(6) 1.0988(6) 0.4387(7) 0.020(2) Uani 1 d .
C16 C 0.2388(7) 0.9212(6) 0.0786(9) 0.032(2) Uani 1 d .
H16 H 0.2761(7) 0.8665(6) 0.1057(9) 0.038 Uiso 1 calc R
C17 C 0.2523(8) 0.9498(7) -0.0360(9) 0.037(2) Uani 1 d .
H17 H 0.2991(8) 0.9162(7) -0.0869(9) 0.045 Uiso 1 calc R
C18 C 0.1980(7) 1.0278(7) -0.0787(9) 0.039(3) Uani 1 d .
H18 H 0.2056(7) 1.0484(7) -0.1594(9) 0.047 Uiso 1 calc R
C19 C 0.1332(7) 1.0744(6) -0.0023(8) 0.029(2) Uani 1 d .
H19 H 0.0954(7) 1.1287(6) -0.0297(8) 0.035 Uiso 1 calc R
C20 C 0.1210(7) 1.0437(6) 0.1167(8) 0.023(2) Uani 1 d .
C21 C -0.0077(21) 0.4655(20) 0.6238(32) 0.034(8) Uani 0.50 d P
Cl2 Cl 0.0334(9) 0.5781(7) 0.5960(11) 0.077(3) Uani 0.50 d P
Cl3 Cl -0.0149(5) 0.3919(5) 0.4927(6) 0.059(2) Uani 0.50 d P

loop_
_atom_type_symbol
_atom_type_description
_atom_type_scat_dispersion_real
_atom_type_scat_dispersion_imag
_atom_type_scat_source
C C 0.0033 0.0016 'International Tables Vol C Tables 4.2.6.8 and 6.1.1.4'
H H 0.0000 0.0000 'International Tables Vol C Tables 4.2.6.8 and 6.1.1.4'
N N 0.0061 0.0033 'International Tables Vol C Tables 4.2.6.8 and 6.1.1.4'
Cl Cl 0.1484 0.1585 'International Tables Vol C Tables 4.2.6.8 and 6.1.1.4'
Co Co 0.3494 0.9721 'International Tables Vol C Tables 4.2.6.8 and 6.1.1.4'

loop_
_geom_angle_atom_site_label_1
_geom_angle_atom_site_label_2
_geom_angle_atom_site_label_3
_geom_angle
_geom_angle_site_symmetry_1
_geom_angle_site_symmetry_3
_geom_angle_publ_flag
N3 Co1 N2 172.2(3) . . y
N3 Co1 N1 90.2(3) . . y
N2 Co1 N1 89.8(3) . . y
N3 Co1 N4 88.4(3) . . y
N2 Co1 N4 90.1(3) . . y
N1 Co1 N4 169.6(3) . . y
N3 Co1 Co2 87.3(2) . . y
N2 Co1 Co2 84.9(2) . . y
N1 Co1 Co2 85.5(2) . . y
N4 Co1 Co2 84.2(2) . . y
N3 Co1 Cl1 94.2(2) . . y
N2 Co1 Cl1 93.6(2) . . y
N1 Co1 Cl1 94.8(2) . . y
N4 Co1 Cl1 95.5(2) . . y
Co2 Co1 Cl1 178.44(8) . . y
N6 Co2 N6 91.1(5) . 2_575 ?
N6 Co2 N5 178.5(4) . 2_575 ?
N6 Co2 N5 89.5(2) 2_575 2_575 ?
N6 Co2 N5 89.5(2) . . y
N6 Co2 N5 178.5(4) 2_575 . y
N5 Co2 N5 89.9(5) 2_575 . y
N6 Co2 Co1 88.1(2) . . y
N6 Co2 Co1 89.8(2) 2_575 . ?
N5 Co2 Co1 90.5(3) 2_575 . ?
N5 Co2 Co1 91.6(3) . . y
N6 Co2 Co1 89.8(2) . 2_575 ?
N6 Co2 Co1 88.1(2) 2_575 2_575 ?
N5 Co2 Co1 91.6(3) 2_575 2_575 ?
N5 Co2 Co1 90.5(3) . 2_575 ?
Co1 Co2 Co1 177.04(13) . 2_575 y
C1 N1 C5 119.3(8) . . y
C1 N1 Co1 120.5(6) . . ?
C5 N1 Co1 120.2(6) . . ?
C10 N2 C6 118.9(7) . . ?
C10 N2 Co1 120.2(6) . . ?
C6 N2 Co1 120.9(6) . . ?
C11 N3 C15 119.9(7) . . ?
C11 N3 Co1 121.2(6) . . ?
C15 N3 Co1 118.8(5) . . ?
C16 N4 C20 118.0(8) . . ?
C16 N4 Co1 120.2(6) . . ?
C20 N4 Co1 121.7(6) . . ?
C6 N5 C20 125.1(8) 2_575 . ?
C6 N5 Co2 118.1(7) 2_575 . ?
C20 N5 Co2 116.8(6) . . ?
C15 N6 C1 123.5(8) . 2_575 ?
C15 N6 Co2 119.1(6) . . ?
C1 N6 Co2 117.4(6) 2_575 . ?
N1 C1 N6 116.0(8) . 2_575 ?
N1 C1 C2 120.2(8) . . ?
N6 C1 C2 123.6(8) 2_575 . ?
C3 C2 C1 118.5(9) . . ?
C2 C3 C4 120.1(9) . . ?
C5 C4 C3 119.2(9) . . ?
C4 C5 N1 122.5(9) . . ?
N5 C6 N2 115.7(8) 2_575 . ?
N5 C6 C7 125.0(8) 2_575 . ?
N2 C6 C7 119.1(8) . . ?
C8 C7 C6 120.5(9) . . ?
C7 C8 C9 120.0(9) . . ?
C10 C9 C8 117.6(10) . . ?
N2 C10 C9 123.7(9) . . ?
N3 C11 C12 123.3(8) . . ?
C11 C12 C13 118.1(8) . . ?
C14 C13 C12 120.1(9) . . ?
C13 C14 C15 119.7(8) . . ?
N6 C15 N3 116.1(7) . . ?
N6 C15 C14 125.0(8) . . ?
N3 C15 C14 118.7(7) . . ?
C17 C16 N4 123.4(9) . . ?
C16 C17 C18 119.8(9) . . ?
C19 C18 C17 118.0(9) . . ?
C18 C19 C20 121.1(9) . . ?
N4 C20 N5 115.2(8) . . ?
N4 C20 C19 119.7(8) . . ?
N5 C20 C19 125.0(8) . . ?
Cl2 C21 C21 150.8(47) 2_565 2_565 ?
Cl2 C21 Cl2 143.9(49) 2_565 . ?
C21 C21 Cl2 12.7(19) 2_565 . ?
Cl2 C21 Cl3 35.2(25) 2_565 . ?
C21 C21 Cl3 124.9(10) 2_565 . ?
Cl2 C21 Cl3 113.6(23) . . ?
C21 Cl2 Cl3 124.3(35) 2_565 2_565 ?
C21 Cl2 C21 16.5(29) 2_565 . ?
Cl3 Cl2 C21 115.0(18) 2_565 . ?
C21 Cl2 Cl2 25.1(35) 2_565 2_565 ?
Cl3 Cl2 Cl2 104.0(6) 2_565 2_565 ?
C21 Cl2 Cl2 11.0(14) . 2_565 ?
Cl2 Cl3 C21 20.5(11) 2_565 . ?

loop_
_geom_bond_atom_site_label_1
_geom_bond_atom_site_label_2
_geom_bond_distance
_geom_bond_site_symmetry_2
_geom_bond_publ_flag
Co1 N1 1.985(7) . y
Co1 N2 1.984(7) . y
Co1 N3 1.971(7) . y
Co1 N4 2.022(7) . y
Co1 Co2 2.3178(9) . y
Co1 Cl1 2.520(2) . y
Co2 N5 1.903(8) . y
Co2 N5 1.903(8) 2_575 ?
Co2 N6 1.902(8) . y
Co2 N6 1.902(8) 2_575 ?
Co2 Co1 2.3178(9) 2_575 ?
N1 C1 1.35(1) . y
N1 C5 1.35(1) . y
N2 C10 1.351(10) . ?
N2 C6 1.361(11) . ?
N3 C11 1.349(10) . ?
N3 C15 1.358(10) . ?
N4 C16 1.351(11) . ?
N4 C20 1.356(10) . ?
N5 C6 1.354(12) 2_575 ?
N5 C20 1.369(12) . ?
N6 C15 1.356(10) . ?
N6 C1 1.371(11) 2_575 ?
C1 N6 1.371(11) 2_575 ?
C1 C2 1.425(12) . ?
C2 C3 1.359(12) . ?
C3 C4 1.389(13) . ?
C4 C5 1.345(13) . ?
C6 N5 1.354(12) 2_575 ?
C6 C7 1.409(12) . ?
C7 C8 1.356(13) . ?
C8 C9 1.394(13) . ?
C9 C10 1.364(13) . ?
C11 C12 1.364(12) . ?
C12 C13 1.382(12) . ?
C13 C14 1.377(12) . ?
C14 C15 1.420(11) . ?
C16 C17 1.351(14) . ?
C17 C18 1.378(13) . ?
C18 C19 1.357(12) . ?
C19 C20 1.405(12) . ?
C21 Cl2 0.76(2) 2_565 ?
C21 C21 0.98(5) 2_565 ?
C21 Cl2 1.69(3) . ?
C21 Cl3 1.79(3) . ?
Cl2 C21 0.76(2) 2_565 ?
Cl2 Cl3 1.250(14) 2_565 ?
Cl2 Cl2 2.34(2) 2_565 ?
Cl3 Cl2 1.250(14) 2_565 ?
